data_4077384
loop_
_publ_author_name
'Gendron, Roland A. L.'
'Berg, David J.'
'Shao, Pengcheng'
'Barclay, Tosha'

_publ_section_title
;
 Cyclopentadienyl Yttrium Complexes Bearing a Fluorinated Aryloxide
 Functionality
;
_journal_issue 20
_journal_name_full Organometallics
_journal_page_first 4279
_journal_paper_doi 10.1021/om0104520
_journal_volume 20
_journal_year 2001
_chemical_formula_sum 'C45 H49 F12 O4 Y'
_chemical_formula_weight 970.75
_chemical_name_systematic
; 
 ? 
;
_space_group_IT_number 14
_symmetry_space_group_name_Hall '-P 2yn'
_symmetry_space_group_name_H-M 'P 1 21/n 1'
_atom_sites_solution_hydrogens geom
_atom_sites_solution_primary direct
_atom_sites_solution_secondary difmap
_audit_creation_method SHELXL-97
_cell_angle_alpha 90.00
_cell_angle_beta 101.052(2)
_cell_angle_gamma 90.00
_cell_formula_units_Z 4
_cell_length_a 12.4983(12)
_cell_length_b 16.3961(16)
_cell_length_c 23.031(2)
_cell_measurement_temperature 293(2)
_cell_volume 4632.1(8)
_computing_structure_refinement 'SHELXL-97 (Sheldrick, 1997)'
_computing_structure_solution 'SHELXS-97 (Sheldrick, 1990)'
_diffrn_ambient_temperature 293(2)
_diffrn_measured_fraction_theta_full 0.998
_diffrn_measured_fraction_theta_max 0.998
_diffrn_radiation_monochromator graphite
_diffrn_radiation_source 'fine-focus sealed tube'
_diffrn_radiation_type MoK\a
_diffrn_radiation_wavelength 0.71073
_diffrn_reflns_av_R_equivalents 0.0532
_diffrn_reflns_av_sigmaI/netI 0.1007
_diffrn_reflns_limit_h_max 14
_diffrn_reflns_limit_h_min -14
_diffrn_reflns_limit_k_max 19
_diffrn_reflns_limit_k_min -19
_diffrn_reflns_limit_l_max 27
_diffrn_reflns_limit_l_min -21
_diffrn_reflns_number 24351
_diffrn_reflns_theta_full 25.02
_diffrn_reflns_theta_max 25.02
_diffrn_reflns_theta_min 1.73
_exptl_absorpt_coefficient_mu 1.347
_exptl_crystal_density_diffrn 1.392
_exptl_crystal_density_method 'not measured'
_exptl_crystal_F_000 1992
_refine_diff_density_max 0.674
_refine_diff_density_min -0.441
_refine_diff_density_rms 0.055
_refine_ls_extinction_method none
_refine_ls_goodness_of_fit_ref 0.879
_refine_ls_hydrogen_treatment mixed
_refine_ls_matrix_type full
_refine_ls_number_parameters 587
_refine_ls_number_reflns 8182
_refine_ls_number_restraints 0
_refine_ls_restrained_S_all 0.879
_refine_ls_R_factor_all 0.1010
_refine_ls_R_factor_gt 0.0476
_refine_ls_shift/su_max 0.007
_refine_ls_shift/su_mean 0.000
_refine_ls_structure_factor_coef Fsqd
_refine_ls_weighting_details 'calc w=1/[\s^2^(Fo^2^)+(0.0603P)^2^+0.0000P] where P=(Fo^2^+2Fc^2^)/3'
_refine_ls_weighting_scheme calc
_refine_ls_wR_factor_gt 0.1117
_refine_ls_wR_factor_ref 0.1235
_reflns_number_gt 4355
_reflns_number_total 8182
_reflns_threshold_expression >2sigma(I)
_cod_data_source_file om0104520.cif
_cod_data_source_block rgoar2a
_cod_original_cell_volume 4632.0(8)
_cod_database_code 4077384

loop_
_symmetry_equiv_pos_as_xyz
'x, y, z'
'-x+1/2, y+1/2, -z+1/2'
'-x, -y, -z'
'x-1/2, -y-1/2, z-1/2'

loop_
_atom_site_label
_atom_site_type_symbol
_atom_site_fract_x
_atom_site_fract_y
_atom_site_fract_z
_atom_site_U_iso_or_equiv
_atom_site_adp_type
_atom_site_occupancy
_atom_site_symmetry_multiplicity
_atom_site_calc_flag
_atom_site_refinement_flags
_atom_site_disorder_assembly
_atom_site_disorder_group
Y1 Y 0.71897(3) 0.28077(2) 0.522850(16) 0.04156(14) Uani 1 1 d . . .
O1 O 0.60583(19) 0.28002(15) 0.44105(10) 0.0426(6) Uani 1 1 d . . .
O2 O 0.8466(2) 0.23128(16) 0.48634(11) 0.0497(7) Uani 1 1 d . . .
O3 O 0.8262(2) 0.22170(19) 0.61645(12) 0.0588(8) Uani 1 1 d . . .
O4 O 0.5972(2) 0.18710(18) 0.55637(12) 0.0591(8) Uani 1 1 d . . .
C1 C 0.6922(4) 0.4384(2) 0.50757(19) 0.0535(11) Uani 1 1 d . . .
H1A H 0.7105 0.4695 0.4745 0.064 Uiso 1 1 calc R . .
C2 C 0.7570(4) 0.4337(3) 0.5643(2) 0.0630(13) Uani 1 1 d . . .
H2A H 0.8290 0.4587 0.5766 0.076 Uiso 1 1 calc R . .
C3 C 0.6943(4) 0.4008(3) 0.6016(2) 0.0636(13) Uani 1 1 d . . .
H3A H 0.7157 0.3968 0.6447 0.076 Uiso 1 1 calc R . .
C4 C 0.5904(4) 0.3851(2) 0.56881(19) 0.0529(12) Uani 1 1 d . . .
H4A H 0.5268 0.3696 0.5854 0.064 Uiso 1 1 calc R . .
C5 C 0.5878(3) 0.4086(2) 0.51039(18) 0.0448(10) Uani 1 1 d . . .
C6 C 0.4956(3) 0.3929(2) 0.46039(16) 0.0424(10) Uani 1 1 d . . .
H6A H 0.4685 0.4443 0.4426 0.051 Uiso 1 1 calc R . .
H6B H 0.4367 0.3665 0.4752 0.051 Uiso 1 1 calc R . .
C7 C 0.5319(3) 0.3378(2) 0.41280(16) 0.0390(10) Uani 1 1 d . . .
C8 C 0.4312(3) 0.2945(2) 0.37613(16) 0.0418(10) Uani 1 1 d . A .
C9 C 0.3341(3) 0.3344(3) 0.35591(17) 0.0501(11) Uani 1 1 d . . .
H9A H 0.3277 0.3894 0.3644 0.060 Uiso 1 1 calc R . .
C10 C 0.2463(3) 0.2936(3) 0.32334(19) 0.0522(11) Uani 1 1 d . . .
C11 C 0.1459(4) 0.3381(4) 0.3013(3) 0.0857(17) Uani 1 1 d . . .
C12 C 0.2514(4) 0.2120(3) 0.31220(18) 0.0601(12) Uani 1 1 d . . .
H12A H 0.1907 0.1843 0.2918 0.072 Uiso 1 1 calc R . .
C13 C 0.3486(4) 0.1714(3) 0.33185(19) 0.0579(12) Uani 1 1 d . A .
C14 C 0.3584(8) 0.0825(4) 0.3195(5) 0.096(2) Uani 1 1 d . . .
C15 C 0.4379(3) 0.2122(3) 0.36373(18) 0.0523(11) Uani 1 1 d . . .
H15A H 0.5027 0.1842 0.3769 0.063 Uiso 1 1 calc R A .
C16 C 0.5834(3) 0.3873(2) 0.36806(17) 0.0424(10) Uani 1 1 d . . .
C17 C 0.5487(3) 0.4644(3) 0.34853(18) 0.0550(12) Uani 1 1 d . . .
H17A H 0.4930 0.4891 0.3637 0.066 Uiso 1 1 calc R . .
C18 C 0.5947(4) 0.5057(3) 0.30686(19) 0.0590(12) Uani 1 1 d . . .
C19 C 0.5556(8) 0.5876(4) 0.2851(4) 0.119(3) Uani 1 1 d . . .
C20 C 0.6773(4) 0.4702(3) 0.28371(19) 0.0659(14) Uani 1 1 d . . .
H20A H 0.7092 0.4979 0.2562 0.079 Uiso 1 1 calc R . .
C21 C 0.7117(4) 0.3929(3) 0.3021(2) 0.0646(13) Uani 1 1 d . . .
C22 C 0.7964(7) 0.3542(6) 0.2754(4) 0.127(3) Uani 1 1 d . . .
C23 C 0.6654(3) 0.3529(3) 0.34440(19) 0.0586(12) Uani 1 1 d . . .
H23A H 0.6908 0.3013 0.3570 0.070 Uiso 1 1 calc R . .
C24 C 0.9327(3) 0.1976(3) 0.46820(17) 0.0478(11) Uani 1 1 d . . .
C25 C 0.9234(3) 0.1198(3) 0.44090(18) 0.0514(11) Uani 1 1 d . . .
C26 C 0.8148(4) 0.0738(3) 0.4236(2) 0.0584(12) Uani 1 1 d . . .
C27 C 0.7595(4) 0.0588(3) 0.4764(2) 0.0862(17) Uani 1 1 d . . .
H27A H 0.7487 0.1099 0.4947 0.129 Uiso 1 1 calc R . .
H27B H 0.8049 0.0242 0.5045 0.129 Uiso 1 1 calc R . .
H27C H 0.6903 0.0329 0.4630 0.129 Uiso 1 1 calc R . .
C28 C 0.8288(4) -0.0112(3) 0.3972(2) 0.0896(17) Uani 1 1 d . . .
H28A H 0.8626 -0.0055 0.3634 0.134 Uiso 1 1 calc R . .
H28B H 0.7587 -0.0364 0.3856 0.134 Uiso 1 1 calc R . .
H28C H 0.8740 -0.0444 0.4264 0.134 Uiso 1 1 calc R . .
C29 C 0.7400(4) 0.1234(3) 0.3763(2) 0.0890(18) Uani 1 1 d . . .
H29A H 0.7752 0.1320 0.3432 0.133 Uiso 1 1 calc R . .
H29B H 0.7247 0.1751 0.3924 0.133 Uiso 1 1 calc R . .
H29C H 0.6731 0.0942 0.3634 0.133 Uiso 1 1 calc R . .
C30 C 1.0165(4) 0.0863(3) 0.4257(2) 0.0723(14) Uani 1 1 d . . .
H30A H 1.0126 0.0345 0.4091 0.087 Uiso 1 1 calc R . .
C31 C 1.1144(5) 0.1278(4) 0.4346(2) 0.0866(17) Uani 1 1 d . . .
H31A H 1.1755 0.1037 0.4243 0.104 Uiso 1 1 calc R . .
C32 C 1.1210(4) 0.2040(3) 0.4585(2) 0.0784(15) Uani 1 1 d . . .
H32A H 1.1869 0.2319 0.4633 0.094 Uiso 1 1 calc R . .
C33 C 1.0332(4) 0.2411(3) 0.47602(19) 0.0562(12) Uani 1 1 d . . .
C34 C 1.0443(4) 0.3275(3) 0.5008(2) 0.0705(14) Uani 1 1 d . . .
C35 C 1.1591(4) 0.3633(4) 0.5015(3) 0.113(2) Uani 1 1 d . . .
H35A H 1.2129 0.3295 0.5255 0.170 Uiso 1 1 calc R . .
H35B H 1.1630 0.4174 0.5176 0.170 Uiso 1 1 calc R . .
H35C H 1.1726 0.3650 0.4619 0.170 Uiso 1 1 calc R . .
C36 C 0.9644(4) 0.3859(3) 0.4629(2) 0.0901(17) Uani 1 1 d . . .
H36A H 0.8912 0.3668 0.4610 0.135 Uiso 1 1 calc R . .
H36B H 0.9800 0.3883 0.4237 0.135 Uiso 1 1 calc R . .
H36C H 0.9719 0.4394 0.4803 0.135 Uiso 1 1 calc R . .
C37 C 1.0294(4) 0.3277(4) 0.5659(2) 0.0951(18) Uani 1 1 d . . .
H37A H 0.9584 0.3069 0.5680 0.143 Uiso 1 1 calc R . .
H37B H 1.0363 0.3824 0.5809 0.143 Uiso 1 1 calc R . .
H37C H 1.0841 0.2939 0.5891 0.143 Uiso 1 1 calc R . .
C38 C 0.8632(4) 0.2581(4) 0.6736(2) 0.0911(18) Uani 1 1 d . . .
H38A H 0.8029 0.2651 0.6941 0.109 Uiso 1 1 calc R . .
H38B H 0.8958 0.3110 0.6696 0.109 Uiso 1 1 calc R . .
C39 C 0.9453(7) 0.2010(6) 0.7067(3) 0.163(4) Uani 1 1 d . . .
H39A H 1.0178 0.2243 0.7109 0.196 Uiso 1 1 calc R . .
H39B H 0.9304 0.1912 0.7459 0.196 Uiso 1 1 calc R . .
C40 C 0.9397(7) 0.1305(5) 0.6761(3) 0.174(4) Uani 1 1 d . . .
H40A H 0.9052 0.0889 0.6963 0.209 Uiso 1 1 calc R . .
H40B H 1.0126 0.1121 0.6741 0.209 Uiso 1 1 calc R . .
C41 C 0.8764(4) 0.1423(3) 0.6158(2) 0.0865(17) Uani 1 1 d . . .
H41A H 0.9238 0.1407 0.5870 0.104 Uiso 1 1 calc R . .
H41B H 0.8214 0.1002 0.6061 0.104 Uiso 1 1 calc R . .
C42 C 0.5818(4) 0.1766(3) 0.6166(2) 0.0732(14) Uani 1 1 d . . .
H42A H 0.6024 0.2258 0.6394 0.088 Uiso 1 1 calc R . .
H42B H 0.6262 0.1318 0.6354 0.088 Uiso 1 1 calc R . .
C43 C 0.4646(5) 0.1587(4) 0.6135(3) 0.118(2) Uani 1 1 d . . .
H43A H 0.4553 0.1099 0.6358 0.142 Uiso 1 1 calc R . .
H43B H 0.4286 0.2039 0.6291 0.142 Uiso 1 1 calc R . .
C44 C 0.4215(6) 0.1471(6) 0.5517(4) 0.182(4) Uani 1 1 d . . .
H44A H 0.3869 0.0940 0.5457 0.219 Uiso 1 1 calc R . .
H44B H 0.3666 0.1883 0.5383 0.219 Uiso 1 1 calc R . .
C45 C 0.5031(5) 0.1523(4) 0.5189(2) 0.114(2) Uani 1 1 d . . .
H45A H 0.4798 0.1865 0.4844 0.137 Uiso 1 1 calc R . .
H45B H 0.5202 0.0986 0.5056 0.137 Uiso 1 1 calc R . .
F1 F 0.0678(3) 0.2959(3) 0.2722(3) 0.192(3) Uani 1 1 d . . .
F2 F 0.1550(3) 0.3878(3) 0.2585(2) 0.185(2) Uani 1 1 d . . .
F3 F 0.1100(3) 0.3829(4) 0.33580(17) 0.206(3) Uani 1 1 d . . .
F4 F 0.299(4) 0.0621(13) 0.2668(14) 0.186(18) Uani 0.50(4) 1 d P A 1
F5 F 0.332(4) 0.0371(12) 0.363(2) 0.22(2) Uani 0.50(4) 1 d P A 1
F6 F 0.4535(13) 0.0555(10) 0.317(2) 0.128(10) Uani 0.50(4) 1 d P A 1
F41 F 0.414(4) 0.0720(12) 0.2769(18) 0.175(14) Uani 0.50(4) 1 d P A 2
F51 F 0.2654(13) 0.0437(9) 0.3110(19) 0.142(11) Uani 0.50(4) 1 d P A 2
F61 F 0.409(4) 0.0430(8) 0.3628(14) 0.156(13) Uani 0.50(4) 1 d P A 2
F7 F 0.4586(4) 0.6052(3) 0.2909(2) 0.183(2) Uani 1 1 d . . .
F8 F 0.5736(6) 0.6099(3) 0.2382(2) 0.255(4) Uani 1 1 d . . .
F9 F 0.6020(6) 0.6440(3) 0.3246(3) 0.224(3) Uani 1 1 d . . .
F10 F 0.8501(3) 0.2965(3) 0.3068(2) 0.1620(19) Uani 1 1 d . . .
F11 F 0.8684(4) 0.4020(3) 0.2624(3) 0.217(3) Uani 1 1 d . . .
F12 F 0.7557(5) 0.3182(5) 0.2254(3) 0.259(4) Uani 1 1 d . . .

loop_
_atom_site_aniso_label
_atom_site_aniso_U_11
_atom_site_aniso_U_22
_atom_site_aniso_U_33
_atom_site_aniso_U_23
_atom_site_aniso_U_13
_atom_site_aniso_U_12
Y1 0.0485(2) 0.0397(2) 0.0376(2) -0.0020(2) 0.01101(16) 0.0021(2)
O1 0.0482(15) 0.0383(15) 0.0415(15) -0.0018(14) 0.0094(12) 0.0097(14)
O2 0.0505(17) 0.0504(18) 0.0505(17) -0.0008(14) 0.0151(13) 0.0021(15)
O3 0.0653(19) 0.068(2) 0.0411(17) 0.0038(17) 0.0058(14) 0.0133(18)
O4 0.066(2) 0.064(2) 0.0496(19) 0.0008(15) 0.0159(16) -0.0152(16)
C1 0.071(3) 0.038(3) 0.053(3) -0.003(2) 0.016(2) -0.004(2)
C2 0.066(3) 0.045(3) 0.075(4) -0.021(3) 0.008(3) -0.007(2)
C3 0.090(4) 0.055(3) 0.045(3) -0.014(2) 0.010(3) 0.009(3)
C4 0.071(3) 0.047(3) 0.047(3) -0.009(2) 0.028(2) 0.008(2)
C5 0.060(3) 0.032(2) 0.044(3) -0.0051(19) 0.016(2) 0.003(2)
C6 0.051(3) 0.038(2) 0.041(2) -0.0002(19) 0.016(2) 0.007(2)
C7 0.043(2) 0.036(2) 0.039(2) -0.0022(19) 0.0106(19) 0.005(2)
C8 0.046(2) 0.040(3) 0.043(2) 0.0011(19) 0.0162(19) 0.000(2)
C9 0.053(3) 0.051(3) 0.048(3) 0.003(2) 0.014(2) 0.006(2)
C10 0.043(3) 0.059(3) 0.056(3) 0.001(2) 0.014(2) 0.001(2)
C11 0.046(4) 0.098(5) 0.112(5) 0.018(4) 0.013(4) 0.011(3)
C12 0.050(3) 0.074(4) 0.056(3) -0.004(3) 0.009(2) -0.015(3)
C13 0.062(3) 0.048(3) 0.063(3) -0.008(2) 0.009(2) -0.010(3)
C14 0.098(7) 0.058(5) 0.119(7) -0.021(5) -0.010(6) -0.003(5)
C15 0.054(3) 0.047(3) 0.055(3) -0.002(2) 0.008(2) 0.005(2)
C16 0.041(2) 0.042(3) 0.044(3) -0.003(2) 0.0070(19) 0.001(2)
C17 0.062(3) 0.053(3) 0.056(3) 0.001(2) 0.025(2) 0.009(2)
C18 0.077(3) 0.052(3) 0.053(3) 0.006(2) 0.025(3) 0.001(3)
C19 0.172(8) 0.064(5) 0.154(7) 0.031(5) 0.109(6) 0.025(5)
C20 0.061(3) 0.086(4) 0.056(3) 0.015(3) 0.023(3) -0.005(3)
C21 0.051(3) 0.091(4) 0.057(3) 0.013(3) 0.025(2) 0.017(3)
C22 0.098(6) 0.169(8) 0.130(7) 0.050(6) 0.062(5) 0.060(6)
C23 0.050(3) 0.068(3) 0.060(3) 0.010(3) 0.017(2) 0.013(2)
C24 0.048(3) 0.054(3) 0.043(3) 0.008(2) 0.012(2) 0.009(2)
C25 0.057(3) 0.048(3) 0.053(3) 0.001(2) 0.019(2) 0.011(2)
C26 0.068(3) 0.046(3) 0.063(3) -0.011(2) 0.016(3) 0.007(2)
C27 0.099(4) 0.067(4) 0.105(4) -0.023(3) 0.049(4) -0.022(3)
C28 0.100(4) 0.065(4) 0.110(4) -0.031(3) 0.033(3) 0.002(3)
C29 0.085(4) 0.083(4) 0.089(4) -0.023(3) -0.008(3) 0.019(3)
C30 0.073(4) 0.060(3) 0.091(4) -0.009(3) 0.034(3) 0.014(3)
C31 0.069(4) 0.083(4) 0.121(5) 0.006(4) 0.050(3) 0.022(3)
C32 0.058(3) 0.079(4) 0.105(4) 0.012(3) 0.033(3) 0.003(3)
C33 0.056(3) 0.061(3) 0.057(3) 0.010(2) 0.024(2) 0.002(2)
C34 0.067(3) 0.070(4) 0.079(4) -0.013(3) 0.025(3) -0.020(3)
C35 0.087(4) 0.110(5) 0.151(6) -0.027(4) 0.043(4) -0.042(4)
C36 0.105(4) 0.055(3) 0.122(5) 0.002(3) 0.050(4) -0.001(3)
C37 0.092(4) 0.104(5) 0.090(4) -0.031(4) 0.020(3) -0.036(4)
C38 0.105(4) 0.116(5) 0.046(3) -0.009(3) 0.000(3) 0.031(4)
C39 0.185(7) 0.220(10) 0.063(4) -0.028(5) -0.031(5) 0.115(7)
C40 0.235(9) 0.162(8) 0.091(6) 0.002(5) -0.053(6) 0.110(7)
C41 0.114(4) 0.080(4) 0.059(3) 0.006(3) 0.001(3) 0.040(3)
C42 0.081(4) 0.082(4) 0.062(3) 0.011(3) 0.027(3) -0.012(3)
C43 0.098(5) 0.148(6) 0.124(6) -0.019(5) 0.062(4) -0.035(5)
C44 0.111(6) 0.299(13) 0.130(7) 0.002(8) 0.006(5) -0.109(7)
C45 0.127(5) 0.136(6) 0.075(4) -0.005(4) 0.008(4) -0.082(5)
F1 0.068(2) 0.143(4) 0.327(7) -0.055(4) -0.055(3) 0.022(2)
F2 0.124(4) 0.220(5) 0.203(5) 0.105(4) 0.012(3) 0.073(4)
F3 0.140(4) 0.355(7) 0.103(3) -0.069(4) -0.025(3) 0.178(4)
F4 0.25(3) 0.083(10) 0.161(17) -0.067(11) -0.12(2) 0.029(15)
F5 0.24(3) 0.065(7) 0.41(5) 0.055(17) 0.20(4) 0.011(15)
F6 0.088(9) 0.066(9) 0.23(3) -0.052(14) 0.037(13) 0.011(6)
F41 0.24(4) 0.097(9) 0.19(2) -0.055(13) 0.06(2) 0.022(15)
F51 0.105(10) 0.060(7) 0.24(3) -0.022(11) -0.013(13) -0.039(6)
F61 0.20(3) 0.051(6) 0.19(2) 0.001(10) -0.027(16) 0.007(12)
F7 0.206(5) 0.140(4) 0.230(5) 0.119(4) 0.110(5) 0.097(4)
F8 0.497(10) 0.151(4) 0.193(5) 0.127(4) 0.258(6) 0.176(5)
F9 0.299(8) 0.071(3) 0.304(8) 0.007(4) 0.056(6) 0.000(4)
F10 0.138(3) 0.182(4) 0.198(4) 0.082(4) 0.113(3) 0.099(3)
F11 0.147(4) 0.211(5) 0.348(8) 0.124(5) 0.185(5) 0.073(4)
F12 0.184(5) 0.425(11) 0.180(5) -0.116(6) 0.066(4) 0.127(6)

loop_
_atom_type_symbol
_atom_type_description
_atom_type_scat_dispersion_real
_atom_type_scat_dispersion_imag
_atom_type_scat_source
C C 0.0033 0.0016 'International Tables Vol C Tables 4.2.6.8 and 6.1.1.4'
H H 0.0000 0.0000 'International Tables Vol C Tables 4.2.6.8 and 6.1.1.4'
O O 0.0106 0.0060 'International Tables Vol C Tables 4.2.6.8 and 6.1.1.4'
F F 0.0171 0.0103 'International Tables Vol C Tables 4.2.6.8 and 6.1.1.4'
Y Y -2.7962 3.5667 'International Tables Vol C Tables 4.2.6.8 and 6.1.1.4'

loop_
_geom_angle_atom_site_label_1
_geom_angle_atom_site_label_2
_geom_angle_atom_site_label_3
_geom_angle
O2 Y1 O1 94.02(9)
O2 Y1 O4 117.35(10)
O1 Y1 O4 85.76(10)
O2 Y1 O3 82.72(9)
O1 Y1 O3 156.19(10)
O4 Y1 O3 75.07(10)
O2 Y1 C1 114.45(12)
O1 Y1 C1 80.83(11)
O4 Y1 C1 127.13(12)
O3 Y1 C1 122.03(12)
O2 Y1 C5 139.89(12)
O1 Y1 C5 67.37(11)
O4 Y1 C5 97.15(12)
O3 Y1 C5 128.21(11)
C1 Y1 C5 30.98(12)
O2 Y1 C2 113.90(13)
O1 Y1 C2 111.17(12)
O4 Y1 C2 124.31(13)
O3 Y1 C2 91.51(13)
C1 Y1 C2 30.52(13)
C5 Y1 C2 50.46(13)
O2 Y1 C4 162.88(12)
O1 Y1 C4 90.37(12)
O4 Y1 C4 79.45(12)
O3 Y1 C4 99.67(11)
C1 Y1 C4 50.00(13)
C5 Y1 C4 30.24(11)
C2 Y1 C4 49.34(14)
O2 Y1 C3 137.19(13)
O1 Y1 C3 116.81(12)
O4 Y1 C3 95.09(14)
O3 Y1 C3 79.47(12)
C1 Y1 C3 49.55(14)
C5 Y1 C3 49.78(13)
C2 Y1 C3 29.43(13)
C4 Y1 C3 29.75(12)
C7 O1 Y1 132.7(2)
C24 O2 Y1 174.6(2)
C38 O3 C41 108.6(3)
C38 O3 Y1 130.7(3)
C41 O3 Y1 120.0(2)
C45 O4 C42 106.6(4)
C45 O4 Y1 124.0(3)
C42 O4 Y1 126.6(3)
C2 C1 C5 108.3(4)
C2 C1 Y1 77.6(2)
C5 C1 Y1 75.3(2)
C3 C2 C1 107.8(4)
C3 C2 Y1 76.9(3)
C1 C2 Y1 71.9(2)
C2 C3 C4 108.4(4)
C2 C3 Y1 73.7(2)
C4 C3 Y1 73.7(2)
C5 C4 C3 108.6(4)
C5 C4 Y1 72.7(2)
C3 C4 Y1 76.5(2)
C4 C5 C1 106.9(4)
C4 C5 C6 124.8(4)
C1 C5 C6 127.8(4)
C4 C5 Y1 77.1(2)
C1 C5 Y1 73.7(2)
C6 C5 Y1 108.6(2)
C5 C6 C7 111.0(3)
O1 C7 C16 110.2(3)
O1 C7 C8 109.9(3)
C16 C7 C8 106.0(3)
O1 C7 C6 108.8(3)
C16 C7 C6 112.3(3)
C8 C7 C6 109.5(3)
C9 C8 C15 118.4(4)
C9 C8 C7 122.6(4)
C15 C8 C7 119.0(3)
C10 C9 C8 120.8(4)
C12 C10 C9 121.1(4)
C12 C10 C11 119.5(5)
C9 C10 C11 119.3(5)
F3 C11 F1 109.1(6)
F3 C11 F2 102.2(6)
F1 C11 F2 96.3(6)
F3 C11 C10 118.1(6)
F1 C11 C10 115.7(6)
F2 C11 C10 112.5(5)
C10 C12 C13 118.6(4)
C12 C13 C15 120.6(4)
C12 C13 C14 120.4(5)
C15 C13 C14 119.0(5)
F61 C14 F6 61.8(11)
F61 C14 F51 99.4(15)
F6 C14 F51 129.2(9)
F61 C14 F41 105.8(15)
F6 C14 F41 45.3(11)
F51 C14 F41 113.8(15)
F61 C14 F5 43.3(13)
F6 C14 F5 101.6(15)
F51 C14 F5 60.3(15)
F41 C14 F5 136.4(15)
F61 C14 F4 134.4(12)
F6 C14 F4 103.6(17)
F51 C14 F4 54.4(13)
F41 C14 F4 64.7(15)
F5 C14 F4 111.5(16)
F61 C14 C13 113.5(10)
F6 C14 C13 117.2(8)
F51 C14 C13 113.6(10)
F41 C14 C13 110.1(12)
F5 C14 C13 111.1(14)
F4 C14 C13 111.4(9)
C13 C15 C8 120.4(4)
C23 C16 C17 117.3(4)
C23 C16 C7 119.1(4)
C17 C16 C7 123.5(4)
C16 C17 C18 121.7(4)
C20 C18 C17 120.1(4)
C20 C18 C19 118.3(5)
C17 C18 C19 121.6(5)
F8 C19 F7 111.7(8)
F8 C19 F9 105.5(7)
F7 C19 F9 93.9(6)
F8 C19 C18 118.3(6)
F7 C19 C18 115.2(6)
F9 C19 C18 108.8(8)
C18 C20 C21 118.8(4)
C20 C21 C23 120.2(4)
C20 C21 C22 118.4(5)
C23 C21 C22 121.4(5)
F11 C22 F10 105.5(7)
F11 C22 F12 104.1(7)
F10 C22 F12 103.5(9)
F11 C22 C21 115.6(8)
F10 C22 C21 114.8(6)
F12 C22 C21 112.0(7)
C16 C23 C21 121.8(4)
O2 C24 C25 120.4(4)
O2 C24 C33 119.5(4)
C25 C24 C33 120.1(4)
C30 C25 C24 117.7(4)
C30 C25 C26 118.8(4)
C24 C25 C26 123.4(4)
C29 C26 C27 110.2(4)
C29 C26 C25 108.3(4)
C27 C26 C25 112.6(4)
C29 C26 C28 107.4(4)
C27 C26 C28 105.7(4)
C25 C26 C28 112.6(4)
C31 C30 C25 122.0(5)
C32 C31 C30 119.7(5)
C31 C32 C33 122.2(5)
C32 C33 C24 118.2(4)
C32 C33 C34 119.9(4)
C24 C33 C34 121.8(4)
C33 C34 C36 111.4(4)
C33 C34 C37 110.3(4)
C36 C34 C37 111.4(5)
C33 C34 C35 112.0(4)
C36 C34 C35 105.7(4)
C37 C34 C35 105.8(4)
O3 C38 C39 106.1(5)
C40 C39 C38 108.1(6)
C39 C40 C41 110.2(6)
O3 C41 C40 105.3(4)
O4 C42 C43 106.8(4)
C44 C43 C42 104.7(5)
C45 C44 C43 111.0(6)
C44 C45 O4 107.4(5)

loop_
_geom_bond_atom_site_label_1
_geom_bond_atom_site_label_2
_geom_bond_distance
Y1 O2 2.103(3)
Y1 O1 2.128(2)
Y1 O4 2.392(3)
Y1 O3 2.505(3)
Y1 C1 2.621(4)
Y1 C5 2.642(4)
Y1 C2 2.693(4)
Y1 C4 2.698(4)
Y1 C3 2.733(4)
O1 C7 1.394(4)
O2 C24 1.345(4)
O3 C38 1.439(5)
O3 C41 1.447(5)
O4 C45 1.437(5)
O4 C42 1.448(5)
C1 C2 1.400(6)
C1 C5 1.406(5)
C2 C3 1.379(6)
C3 C4 1.395(6)
C4 C5 1.394(5)
C5 C6 1.488(5)
C6 C7 1.554(5)
C7 C16 1.546(5)
C7 C8 1.547(5)
C8 C9 1.378(5)
C8 C15 1.385(5)
C9 C10 1.377(5)
C10 C12 1.366(6)
C10 C11 1.457(6)
C11 F3 1.228(7)
C11 F1 1.276(6)
C11 F2 1.302(7)
C12 C13 1.383(6)
C13 C15 1.385(5)
C13 C14 1.495(7)
C14 F61 1.253(17)
C14 F6 1.280(17)
C14 F51 1.306(16)
C14 F41 1.32(2)
C14 F5 1.34(3)
C14 F4 1.341(16)
C16 C23 1.371(5)
C16 C17 1.383(5)
C17 C18 1.386(6)
C18 C20 1.378(6)
C18 C19 1.482(7)
C19 F8 1.202(7)
C19 F7 1.279(8)
C19 F9 1.349(9)
C20 C21 1.380(6)
C21 C23 1.388(6)
C21 C22 1.467(8)
C22 F11 1.271(9)
C22 F10 1.297(7)
C22 F12 1.308(9)
C24 C25 1.417(5)
C24 C33 1.426(6)
C25 C30 1.390(6)
C25 C26 1.536(6)
C26 C29 1.528(6)
C26 C27 1.529(6)
C26 C28 1.543(6)
C30 C31 1.380(6)
C31 C32 1.362(7)
C32 C33 1.382(6)
C33 C34 1.523(6)
C34 C36 1.531(6)
C34 C37 1.544(6)
C34 C35 1.547(6)
C38 C39 1.486(7)
C39 C40 1.349(9)
C40 C41 1.473(7)
C42 C43 1.482(6)
C43 C44 1.435(8)
C44 C45 1.384(8)
